data_7250341
loop_
_publ_author_name
'Allia, Hadjer'
'Rodr\'iguez Exp\'osito, Ana'
'Palacios, Maria A.'
'Jim\'enez, Juan Ram\'on'
'Carneiro Neto, Albano'
'Moura Jr., Renaldo T.'
'Piccinelli, Fabio'
'Navarro, Amparo'
'Quesada-Moreno, Mar\'ia Mar'
'Colacio, Enrique'

_publ_section_title
;
 Different mechanisms for lanthanide(III) sensitization and
 Yb-field-induced single-molecule magnet behaviour in a series of
 pentagonal bipyramidal and octahedral lanthanide complexes with axial
 phosphine oxide ligands.
;
_journal_name_full 'Physical Chemistry Chemical Physics'
_journal_paper_doi 10.1039/D4CP04862H
_journal_year 2025
_chemical_formula_moiety 'C54 H62 Cl3 Eu O3 P2, 1.35(C4 H8 O)'
_chemical_formula_sum 'C59.4 H72.8 Cl3 Eu O4.35 P2'
_chemical_formula_weight 1176.62
_space_group_crystal_system triclinic
_space_group_IT_number 2
_space_group_name_Hall '-P 1'
_space_group_name_H-M_alt 'P -1'
_atom_sites_solution_hydrogens mixed
_atom_sites_solution_primary dual
_audit_creation_date 2024-12-19
_audit_creation_method
;
Olex2 1.5
(compiled 2024.02.16 svn.r378c4104 for OlexSys, GUI svn.r6928)
;
_audit_update_record
;
2024-12-19 deposited with the CCDC.	2025-04-25 downloaded from the CCDC.
;
_cell_angle_alpha 99.2160(10)
_cell_angle_beta 101.3970(10)
_cell_angle_gamma 101.4720(10)
_cell_formula_units_Z 2
_cell_length_a 12.2190(5)
_cell_length_b 15.2856(5)
_cell_length_c 15.8953(5)
_cell_measurement_reflns_used 9696
_cell_measurement_temperature 100.00
_cell_measurement_theta_max 28.281
_cell_measurement_theta_min 2.462
_cell_volume 2790.01(17)
_computing_cell_refinement 'SAINT V8.40B (?, 2016)'
_computing_data_reduction 'SAINT V8.40B (?, 2016)'
_computing_molecular_graphics 'Olex2 1.5 (Dolomanov et al., 2009)'
_computing_publication_material 'Olex2 1.5 (Dolomanov et al., 2009)'
_computing_structure_refinement 'SHELXL 2018/3 (Sheldrick, 2015)'
_computing_structure_solution 'SHELXT 2018/2 (Sheldrick, 2018)'
_diffrn_ambient_temperature 100.00
_diffrn_measured_fraction_theta_full 0.999
_diffrn_measured_fraction_theta_max 0.996
_diffrn_measurement_device_type 'four-circle diffractometer'
_diffrn_measurement_method '\w scans'
_diffrn_radiation_type MoK\a
_diffrn_radiation_wavelength 0.71073
_diffrn_reflns_av_R_equivalents 0.1297
_diffrn_reflns_av_unetI/netI 0.0570
_diffrn_reflns_Laue_measured_fraction_full 0.999
_diffrn_reflns_Laue_measured_fraction_max 0.996
_diffrn_reflns_limit_h_max 16
_diffrn_reflns_limit_h_min -16
_diffrn_reflns_limit_k_max 20
_diffrn_reflns_limit_k_min -20
_diffrn_reflns_limit_l_max 21
_diffrn_reflns_limit_l_min -21
_diffrn_reflns_number 157019
_diffrn_reflns_point_group_measured_fraction_full 0.999
_diffrn_reflns_point_group_measured_fraction_max 0.996
_diffrn_reflns_theta_full 25.242
_diffrn_reflns_theta_max 28.389
_diffrn_reflns_theta_min 1.934
_diffrn_source_current 1.0
_diffrn_source_power 0.05
_diffrn_source_voltage 50.0
_exptl_absorpt_coefficient_mu 1.371
_exptl_absorpt_correction_T_max 0.9220
_exptl_absorpt_correction_T_min 0.7429
_exptl_absorpt_correction_type numerical
_exptl_absorpt_process_details
;
SADABS-2016/2 (Bruker,2016/2) was used for absorption correction.
wR2(int) was 0.1054 before and 0.0474 after correction.
The Ratio of minimum to maximum transmission is 0.8057.
The \l/2 correction factor is Not present.
;
_exptl_crystal_colour 'pale pink'
_exptl_crystal_density_diffrn 1.401
_exptl_crystal_description needle
_exptl_crystal_F_000 1216
_exptl_crystal_size_max 0.346
_exptl_crystal_size_mid 0.135
_exptl_crystal_size_min 0.093
_refine_diff_density_max 1.818
_refine_diff_density_min -0.839
_refine_diff_density_rms 0.132
_refine_ls_extinction_method none
_refine_ls_goodness_of_fit_ref 1.054
_refine_ls_hydrogen_treatment constr
_refine_ls_matrix_type full
_refine_ls_number_parameters 774
_refine_ls_number_reflns 13941
_refine_ls_number_restraints 23
_refine_ls_restrained_S_all 1.062
_refine_ls_R_factor_all 0.0750
_refine_ls_R_factor_gt 0.0415
_refine_ls_shift/su_max 0.003
_refine_ls_shift/su_mean 0.000
_refine_ls_structure_factor_coef Fsqd
_refine_ls_weighting_details 'w=1/[\s^2^(Fo^2^)+(0.0446P)^2^+7.1164P] where P=(Fo^2^+2Fc^2^)/3'
_refine_ls_weighting_scheme calc
_refine_ls_wR_factor_gt 0.0993
_refine_ls_wR_factor_ref 0.1090
_reflns_Friedel_coverage 0.000
_reflns_number_gt 11306
_reflns_number_total 13941
_reflns_threshold_expression 'I > 2\s(I)'
_cod_data_source_file d4cp04862h2.cif
_cod_data_source_block compound_5
_cod_original_formula_sum 'C59.40 H72.80 Cl3 Eu O4.35 P2'
_cod_database_code 7250341
_shelx_shelxl_version_number 2018/3
_shelx_space_group_comment
;
The symmetry employed for this shelxl refinement is uniquely defined
by the following loop, which should always be used as a source of
symmetry information in preference to the above space-group names.
They are only intended as comments.
;
_olex2_refinement_description
;
1. Fixed Uiso
 At 1.2 times of:
  All C(H) groups, All C(H,H) groups
 At 1.5 times of:
  All O(H,H) groups
2. Restrained distances
 C22A-C23A = C23A-C24A = C24A-C25A = C25A-C26A = C26A-C27A = C27A-C22A
 1.39 with sigma of 0.01
 C49A-C50A = C50A-C51A = C51A-C52A = C52A-C53A = C53A-C54A = C54A-C49A
 1.39 with sigma of 0.01
 C59-C60A = C60-C59A = C60A-C59A
 1.52 with sigma of 0.01
 C59-O5 = C60-O5
 1.43 with sigma of 0.01
3. Uiso/Uaniso restraints and constraints
: with sigma of 0.003 and sigma for terminal atoms of 0.02
Uanis(C10) \\sim Ueq: with sigma of 0.003 and sigma for terminal atoms of 0.06
Uanis(C51A) = Uanis(C26)
Uanis(C24A) = Uanis(C53)
4. Others
 Fixed Sof: O3(0.65) H3C(0.65) H3D(0.65) Cl3(0.65) O3A(0.35) H3AA(0.35)
 H3AB(0.35) Cl3A(0.35) C22(0.65) C23(0.65) C24(0.65) C25(0.65) C26(0.65)
 C27(0.65) C49(0.65) C50(0.65) C51(0.65) C52(0.65) C53(0.65) C54(0.65)
 C22A(0.35) C23A(0.35) C24A(0.35) C25A(0.35) C26A(0.35) C27A(0.35) C49A(0.35)
 C50A(0.35) C51A(0.35) C52A(0.35) C53A(0.35) C54A(0.35) O5(0.35) C60(0.35)
 H60A(0.35) H60B(0.35) C59(0.35) H59A(0.35) H59B(0.35) C60A(0.35) H60C(0.35)
 H60D(0.35) C59A(0.35) H59C(0.35) H59D(0.35)
5.a Rotating group:
 O3(H3C,H3D), O3A(H3AA,H3AB)
5.b Ternary CH refined with riding coordinates:
 C14(H14), C12(H12), C16(H16), C4(H4), C8(H8), C2(H2), C39(H39), C41(H41),
 C33(H33), C43(H43), C29(H29), C31(H31)
5.c Secondary CH2 refined with riding coordinates:
 C17(H17A,H17B), C20(H20A,H20B), C11(H11A,H11B), C15(H15A,H15B), C13(H13A,
 H13B), C19(H19A,H19B), C3(H3A,H3B), C5(H5A,H5B), C9(H9A,H9B), C1(H1A,H1B),
 C10(H10A,H10B), C7(H7A,H7B), C42(H42A,H42B), C44(H44A,H44B), C38(H38A,H38B),
 C36(H36A,H36B), C34(H34A,H34B), C30(H30A,H30B), C46(H46A,H46B), C37(H37A,H37B),
  C47(H47A,H47B), C40(H40A,H40B), C32(H32A,H32B), C28(H28A,H28B), C55(H55A,
 H55B), C56(H56A,H56B), C57(H57A,H57B), C58(H58A,H58B), C60(H60A,H60B),
 C59(H59A,H59B), C60A(H60C,H60D), C59A(H59C,H59D)
;
_olex2_submission_special_instructions 'No special instructions were received'

loop_
_space_group_symop_operation_xyz
'x, y, z'
'-x, -y, -z'

loop_
_atom_site_label
_atom_site_type_symbol
_atom_site_fract_x
_atom_site_fract_y
_atom_site_fract_z
_atom_site_U_iso_or_equiv
_atom_site_adp_type
_atom_site_occupancy
_atom_site_site_symmetry_order
_atom_site_calc_flag
_atom_site_refinement_flags_posn
_atom_site_refinement_flags_adp
_atom_site_refinement_flags_occupancy
_atom_site_disorder_assembly
_atom_site_disorder_group
Eu1 Eu 0.46060(2) 0.57079(2) 0.71565(2) 0.02240(6) Uani 1 1 d . . . . .
P1 P 0.40100(8) 0.33054(6) 0.75969(5) 0.02380(17) Uani 1 1 d . . . . .
O1 O 0.4254(2) 0.42535(16) 0.74005(16) 0.0294(5) Uani 1 1 d . . . . .
C18 C 0.5174(3) 0.3224(2) 0.8498(2) 0.0256(7) Uani 1 1 d . . . . .
C6 C 0.2548(3) 0.3036(2) 0.7793(2) 0.0276(7) Uani 1 1 d . . . . .
C17 C 0.5142(3) 0.3823(2) 0.9371(2) 0.0282(7) Uani 1 1 d . . . . .
H17A H 0.517550 0.445853 0.929956 0.034 Uiso 1 1 calc R U . . .
H17B H 0.441522 0.359038 0.953626 0.034 Uiso 1 1 calc R U . . .
C21 C 0.3994(3) 0.2459(2) 0.6636(2) 0.0247(6) Uani 1 1 d . . . . .
C20 C 0.5126(4) 0.2234(2) 0.8620(2) 0.0353(8) Uani 1 1 d . . . . .
H20A H 0.439526 0.198169 0.876916 0.042 Uiso 1 1 calc R U . . .
H20B H 0.515551 0.184904 0.806472 0.042 Uiso 1 1 calc R U . . .
C14 C 0.6172(4) 0.3802(3) 1.0098(3) 0.0353(8) Uani 1 1 d . . . . .
H14 H 0.613858 0.418346 1.066121 0.042 Uiso 1 1 calc R U . . .
C11 C 0.6100(4) 0.2822(3) 1.0211(2) 0.0356(8) Uani 1 1 d . . . . .
H11A H 0.537598 0.258482 1.037782 0.043 Uiso 1 1 calc R U . . .
H11B H 0.675045 0.280471 1.068629 0.043 Uiso 1 1 calc R U . . .
C12 C 0.6139(4) 0.2219(3) 0.9351(3) 0.0357(8) Uani 1 1 d . . . . .
H12 H 0.609572 0.157824 0.943182 0.043 Uiso 1 1 calc R U . . .
C15 C 0.7290(4) 0.4174(3) 0.9874(3) 0.0438(10) Uani 1 1 d . . . . .
H15A H 0.794252 0.416449 1.035104 0.053 Uiso 1 1 calc R U . . .
H15B H 0.734313 0.481284 0.980799 0.053 Uiso 1 1 calc R U . . .
C13 C 0.7274(4) 0.2591(3) 0.9113(3) 0.0463(11) Uani 1 1 d . . . . .
H13A H 0.731120 0.221528 0.855500 0.056 Uiso 1 1 calc R U . . .
H13B H 0.793111 0.256449 0.957788 0.056 Uiso 1 1 calc R U . . .
C19 C 0.6330(4) 0.3605(3) 0.8281(3) 0.0396(9) Uani 1 1 d . . . . .
H19A H 0.637583 0.323551 0.772324 0.048 Uiso 1 1 calc R U . . .
H19B H 0.637674 0.424040 0.820518 0.048 Uiso 1 1 calc R U . . .
C16 C 0.7340(4) 0.3584(3) 0.9016(3) 0.0451(10) Uani 1 1 d . . . . .
H16 H 0.807814 0.383105 0.886033 0.054 Uiso 1 1 calc R U . . .
C3 C 0.2285(5) 0.2182(3) 0.8167(4) 0.0534(13) Uani 1 1 d . . . . .
H3A H 0.280923 0.226884 0.875052 0.064 Uiso 1 1 calc R U . . .
H3B H 0.240551 0.165509 0.777524 0.064 Uiso 1 1 calc R U . . .
C5 C 0.2405(4) 0.3852(3) 0.8456(3) 0.0425(9) Uani 1 1 d . . . . .
H5A H 0.293632 0.392384 0.903383 0.051 Uiso 1 1 calc R U . . .
H5B H 0.258821 0.442411 0.824159 0.051 Uiso 1 1 calc R U . . .
C9 C 0.1720(4) 0.2989(4) 0.6932(3) 0.0578(14) Uani 1 1 d . . . . .
H9A H 0.179470 0.249220 0.647964 0.069 Uiso 1 1 calc R U . . .
H9B H 0.191224 0.357030 0.673421 0.069 Uiso 1 1 calc R U . . .
C4 C 0.1147(4) 0.3656(3) 0.8549(3) 0.0496(11) Uani 1 1 d . . . . .
H4 H 0.105011 0.417563 0.897421 0.060 Uiso 1 1 calc R U . . .
C1 C 0.0901(4) 0.2814(4) 0.8891(3) 0.0544(12) Uani 1 1 d . . . . .
H1A H 0.011220 0.270481 0.898485 0.065 Uiso 1 1 calc R U . . .
H1B H 0.144418 0.288880 0.946402 0.065 Uiso 1 1 calc R U . . .
C8 C 0.0469(4) 0.2811(5) 0.7039(3) 0.0642(16) Uani 1 1 d . . . . .
H8 H -0.006908 0.276066 0.646160 0.077 Uiso 1 1 calc R U . . .
C2 C 0.1014(5) 0.1991(3) 0.8251(5) 0.0639(15) Uani 1 1 d . . . . .
H2 H 0.082075 0.142151 0.847970 0.077 Uiso 1 1 calc R U . . .
C10 C 0.0212(5) 0.1898(4) 0.7349(4) 0.0680(15) Uani 1 1 d . U . . .
H10A H -0.059888 0.174201 0.738994 0.082 Uiso 1 1 calc R U . . .
H10B H 0.033438 0.140231 0.692050 0.082 Uiso 1 1 calc R U . . .
C7 C 0.0338(4) 0.3561(4) 0.7685(4) 0.0623(14) Uani 1 1 d . . . . .
H7A H -0.046255 0.343929 0.775500 0.075 Uiso 1 1 calc R U . . .
H7B H 0.049443 0.413783 0.747390 0.075 Uiso 1 1 calc R U . . .
O2 O 0.5032(2) 0.72170(15) 0.70297(15) 0.0273(5) Uani 1 1 d . . . . .
C48 C 0.5538(3) 0.8466(2) 0.60083(19) 0.0230(6) Uani 1 1 d . . . . .
C45 C 0.6579(3) 0.8825(2) 0.7921(2) 0.0279(7) Uani 1 1 d . . . . .
C35 C 0.3946(3) 0.8621(2) 0.7152(2) 0.0271(7) Uani 1 1 d . . . . .
C42 C 0.7523(3) 0.8316(3) 0.7761(3) 0.0371(9) Uani 1 1 d . . . . .
H42A H 0.726111 0.766588 0.778138 0.045 Uiso 1 1 calc R U . . .
H42B H 0.765918 0.834782 0.717198 0.045 Uiso 1 1 calc R U . . .
C44 C 0.6401(4) 0.8753(4) 0.8838(2) 0.0418(10) Uani 1 1 d . . . . .
H44A H 0.612484 0.810357 0.885775 0.050 Uiso 1 1 calc R U . . .
H44B H 0.580869 0.907772 0.896597 0.050 Uiso 1 1 calc R U . . .
C38 C 0.8436(4) 0.8660(3) 0.9355(3) 0.0396(9) Uani 1 1 d . . . . .
H38A H 0.916125 0.892056 0.980991 0.047 Uiso 1 1 calc R U . . .
H38B H 0.817164 0.800857 0.937255 0.047 Uiso 1 1 calc R U . . .
C36 C 0.3613(4) 0.8465(4) 0.8005(3) 0.0437(10) Uani 1 1 d . . . . .
H36A H 0.421812 0.884496 0.851302 0.052 Uiso 1 1 calc R U . . .
H36B H 0.354555 0.781716 0.804165 0.052 Uiso 1 1 calc R U . . .
C39 C 0.8640(4) 0.8744(3) 0.8457(3) 0.0375(9) Uani 1 1 d . . . . .
H39 H 0.923582 0.840872 0.833788 0.045 Uiso 1 1 calc R U . . .
C34 C 0.4038(5) 0.9626(3) 0.7093(4) 0.0579(15) Uani 1 1 d . . . . .
H34A H 0.424853 0.973012 0.654068 0.069 Uiso 1 1 calc R U . . .
H34B H 0.464476 1.002469 0.759036 0.069 Uiso 1 1 calc R U . . .
C30 C 0.1527(4) 0.8120(3) 0.7262(4) 0.0544(13) Uani 1 1 d . . . . .
H30A H 0.144578 0.746934 0.729448 0.065 Uiso 1 1 calc R U . . .
H30B H 0.078315 0.827588 0.728410 0.065 Uiso 1 1 calc R U . . .
C46 C 0.7036(5) 0.9838(3) 0.7894(3) 0.0604(16) Uani 1 1 d . . . . .
H46A H 0.716972 0.988363 0.730711 0.072 Uiso 1 1 calc R U . . .
H46B H 0.645775 1.018636 0.800329 0.072 Uiso 1 1 calc R U . . .
C37 C 0.2576(4) 0.9720(4) 0.7987(4) 0.0624(16) Uani 1 1 d . . . . .
H37A H 0.318761 1.011002 0.848623 0.075 Uiso 1 1 calc R U . . .
H37B H 0.184338 0.989079 0.802217 0.075 Uiso 1 1 calc R U . . .
C41 C 0.7531(4) 0.9169(4) 0.9537(2) 0.0504(12) Uani 1 1 d . . . . .
H41 H 0.739863 0.912252 1.013056 0.061 Uiso 1 1 calc R U . . .
C47 C 0.7960(5) 1.0178(4) 0.9508(3) 0.0641(17) Uani 1 1 d . . . . .
H47A H 0.737926 1.051819 0.963003 0.077 Uiso 1 1 calc R U . . .
H47B H 0.868183 1.045048 0.996276 0.077 Uiso 1 1 calc R U . . .
C40 C 0.9059(5) 0.9736(3) 0.8420(3) 0.0512(12) Uani 1 1 d . . . . .
H40A H 0.979272 1.000863 0.886275 0.061 Uiso 1 1 calc R U . . .
H40B H 0.919697 0.978023 0.783338 0.061 Uiso 1 1 calc R U . . .
C32 C 0.2980(4) 0.8021(3) 0.6379(3) 0.0480(12) Uani 1 1 d . . . . .
H32A H 0.316916 0.811252 0.581753 0.058 Uiso 1 1 calc R U . . .
H32B H 0.291189 0.736948 0.640411 0.058 Uiso 1 1 calc R U . . .
C33 C 0.2464(4) 0.8715(4) 0.8033(3) 0.0533(12) Uani 1 1 d . . . . .
H33 H 0.225806 0.861323 0.859388 0.064 Uiso 1 1 calc R U . . .
C43 C 0.8169(5) 1.0246(3) 0.8599(3) 0.0622(17) Uani 1 1 d . . . . .
H43 H 0.845167 1.090253 0.858313 0.075 Uiso 1 1 calc R U . . .
C29 C 0.1833(4) 0.8271(3) 0.6425(3) 0.0542(13) Uani 1 1 d . . . . .
H29 H 0.121660 0.787652 0.592057 0.065 Uiso 1 1 calc R U . . .
P2 P 0.52661(8) 0.82312(5) 0.70525(5) 0.02375(17) Uani 1 1 d . . . . .
C31 C 0.2873(5) 0.9861(3) 0.7119(5) 0.0634(17) Uani 1 1 d . . . . .
H31 H 0.293496 1.051431 0.707933 0.076 Uiso 1 1 calc R U . . .
C28 C 0.1932(6) 0.9264(4) 0.6365(4) 0.0676(17) Uani 1 1 d . . . . .
H28A H 0.211205 0.935981 0.580097 0.081 Uiso 1 1 calc R U . . .
H28B H 0.119299 0.942763 0.638872 0.081 Uiso 1 1 calc R U . . .
Cl1 Cl 0.61501(8) 0.61998(6) 0.86831(5) 0.03076(18) Uani 1 1 d . . . . .
Cl2 Cl 0.26030(8) 0.58860(6) 0.74685(6) 0.03275(18) Uani 1 1 d . . . . .
O4 O 0.8479(5) 0.5682(5) 0.7278(7) 0.149(3) Uani 1 1 d . . . . .
C55 C 0.8711(8) 0.5346(8) 0.8003(11) 0.166(7) Uani 1 1 d . . . . .
H55A H 0.897587 0.478558 0.783424 0.199 Uiso 1 1 calc R U . . .
H55B H 0.797021 0.514842 0.816170 0.199 Uiso 1 1 calc R U . . .
C56 C 0.9536(12) 0.5880(15) 0.8814(11) 0.232(11) Uani 1 1 d . . . . .
H56A H 1.012791 0.555820 0.902955 0.279 Uiso 1 1 calc R U . . .
H56B H 0.915316 0.606067 0.928482 0.279 Uiso 1 1 calc R U . . .
C57 C 1.0009(10) 0.6666(7) 0.8441(7) 0.123(4) Uani 1 1 d . . . . .
H57A H 1.083765 0.672306 0.846943 0.147 Uiso 1 1 calc R U . . .
H57B H 0.990721 0.724301 0.876409 0.147 Uiso 1 1 calc R U . . .
C58 C 0.9305(7) 0.6443(5) 0.7473(6) 0.092(2) Uani 1 1 d . . . . .
H58A H 0.895653 0.695782 0.736161 0.110 Uiso 1 1 calc R U . . .
H58B H 0.983294 0.638301 0.707932 0.110 Uiso 1 1 calc R U . . .
O3 O 0.6248(5) 0.5535(3) 0.6545(4) 0.0324(11) Uani 0.65 1 d . . P A 1
H3C H 0.687051 0.570123 0.696590 0.049 Uiso 0.65 1 d R U P A 1
H3D H 0.635112 0.592055 0.620321 0.049 Uiso 0.65 1 d R U P A 1
Cl3 Cl 0.36765(16) 0.50639(13) 0.54590(10) 0.0342(3) Uani 0.65 1 d . . P A 1
O3A O 0.3325(8) 0.5269(6) 0.5651(5) 0.0273(18) Uani 0.35 1 d . . P A 2
H3AA H 0.268223 0.544869 0.565476 0.041 Uiso 0.35 1 d R U P A 2
H3AB H 0.309546 0.466981 0.549012 0.041 Uiso 0.35 1 d R U P A 2
Cl3A Cl 0.6007(3) 0.5277(3) 0.6192(2) 0.0343(7) Uani 0.35 1 d . . P A 2
C22 C 0.5132(4) 0.2474(3) 0.6382(3) 0.0196(9) Uani 0.65 1 d . . P B 1
C23 C 0.5660(5) 0.1747(4) 0.6438(3) 0.0298(11) Uani 0.65 1 d . . P B 1
C24 C 0.6725(10) 0.1780(8) 0.6223(6) 0.030(2) Uani 0.65 1 d . . P B 1
C25 C 0.7255(6) 0.2532(5) 0.5942(5) 0.0354(16) Uani 0.65 1 d . . P B 1
C26 C 0.6707(15) 0.3245(7) 0.5862(11) 0.028(2) Uani 0.65 1 d . . P B 1
C27 C 0.5659(4) 0.3208(3) 0.6054(3) 0.0234(10) Uani 0.65 1 d . . P B 1
C49 C 0.6633(5) 0.8318(4) 0.5744(3) 0.0236(10) Uani 0.65 1 d . . P C 1
C50 C 0.6850(5) 0.7443(4) 0.5612(3) 0.0256(10) Uani 0.65 1 d . . P C 1
C51 C 0.7862(11) 0.7311(10) 0.5412(8) 0.032(2) Uani 0.65 1 d . . P C 1
C52 C 0.8667(5) 0.8056(6) 0.5301(4) 0.0408(15) Uani 0.65 1 d . . P C 1
C53 C 0.8445(18) 0.8924(8) 0.5397(11) 0.043(3) Uani 0.65 1 d . . P C 1
C54 C 0.7427(5) 0.9049(4) 0.5607(3) 0.0320(12) Uani 0.65 1 d . . P C 1
C22A C 0.3082(8) 0.2285(5) 0.5752(6) 0.0261(19) Uani 0.35 1 d D . P B 2
C23A C 0.2304(9) 0.1450(7) 0.5394(7) 0.036(2) Uani 0.35 1 d D . P B 2
C24A C 0.148(4) 0.1297(18) 0.461(2) 0.043(3) Uani 0.35 1 d D . P B 2
C25A C 0.1432(11) 0.2019(11) 0.4187(9) 0.054(4) Uani 0.35 1 d D . P B 2
C26A C 0.222(2) 0.2859(15) 0.4515(17) 0.056(11) Uani 0.35 1 d D . P B 2
C27A C 0.3066(9) 0.2971(6) 0.5272(6) 0.029(2) Uani 0.35 1 d D . P B 2
C49A C 0.4600(8) 0.8149(5) 0.5191(5) 0.0232(18) Uani 0.35 1 d D . P C 2
C50A C 0.4123(8) 0.7219(5) 0.4844(6) 0.0226(18) Uani 0.35 1 d D . P C 2
C51A C 0.320(3) 0.6939(14) 0.411(2) 0.028(2) Uani 0.35 1 d D . P C 2
C52A C 0.2829(12) 0.7577(11) 0.3660(9) 0.032(3) Uani 0.35 1 d D . P C 2
C53A C 0.332(2) 0.8509(12) 0.3959(12) 0.040(5) Uani 0.35 1 d D . P C 2
C54A C 0.4193(10) 0.8769(7) 0.4725(6) 0.035(2) Uani 0.35 1 d D . P C 2
O5 O 0.1151(8) 0.4883(7) 0.4862(6) 0.049(2) Uani 0.35 1 d D . P D -1
C60 C 0.0297(18) 0.4261(12) 0.511(2) 0.073(8) Uani 0.35 1 d D . P D -1
H60A H 0.063534 0.410820 0.567004 0.088 Uiso 0.35 1 calc R U P D -1
H60B H 0.002363 0.369011 0.465599 0.088 Uiso 0.35 1 calc R U P D -1
C59 C 0.0735(14) 0.5664(10) 0.512(2) 0.105(12) Uani 0.35 1 d D . P D -1
H59A H 0.114315 0.619888 0.493338 0.126 Uiso 0.35 1 calc R U P D -1
H59B H 0.084443 0.581193 0.576603 0.126 Uiso 0.35 1 calc R U P D -1
C60A C -0.0502(15) 0.5418(12) 0.4680(13) 0.045(5) Uani 0.35 1 d D . P D -1
H60C H -0.066351 0.518134 0.403964 0.054 Uiso 0.35 1 calc R U P D -1
H60D H -0.090280 0.590766 0.481287 0.054 Uiso 0.35 1 calc R U P D -1
C59A C -0.069(2) 0.4670(14) 0.521(2) 0.111(12) Uani 0.35 1 d D . P D -1
H59C H -0.064453 0.492798 0.583285 0.133 Uiso 0.35 1 calc R U P D -1
H59D H -0.143828 0.422236 0.495569 0.133 Uiso 0.35 1 calc R U P D -1

loop_
_atom_site_aniso_label
_atom_site_aniso_U_11
_atom_site_aniso_U_22
_atom_site_aniso_U_33
_atom_site_aniso_U_23
_atom_site_aniso_U_13
_atom_site_aniso_U_12
Eu1 0.03496(10) 0.01396(8) 0.02065(8) 0.00544(5) 0.00950(6) 0.00686(6)
P1 0.0387(5) 0.0146(4) 0.0247(4) 0.0078(3) 0.0168(3) 0.0095(3)
O1 0.0501(16) 0.0169(11) 0.0283(11) 0.0103(9) 0.0187(11) 0.0107(11)
C18 0.0403(19) 0.0162(15) 0.0260(14) 0.0071(12) 0.0167(14) 0.0088(14)
C6 0.0377(19) 0.0232(16) 0.0296(16) 0.0097(13) 0.0164(14) 0.0129(14)
C17 0.0325(18) 0.0268(17) 0.0256(15) 0.0000(13) 0.0084(13) 0.0107(14)
C21 0.0284(17) 0.0230(16) 0.0223(14) 0.0023(12) 0.0072(12) 0.0061(13)
C20 0.060(3) 0.0198(17) 0.0284(16) 0.0077(13) 0.0097(17) 0.0136(17)
C14 0.041(2) 0.033(2) 0.0325(17) 0.0022(15) 0.0061(16) 0.0167(17)
C11 0.041(2) 0.041(2) 0.0306(17) 0.0147(16) 0.0105(16) 0.0143(17)
C12 0.052(2) 0.0256(18) 0.0378(19) 0.0150(15) 0.0138(17) 0.0177(17)
C15 0.034(2) 0.032(2) 0.065(3) 0.0142(19) 0.0039(19) 0.0094(17)
C13 0.057(3) 0.049(3) 0.052(2) 0.018(2) 0.027(2) 0.034(2)
C19 0.046(2) 0.041(2) 0.051(2) 0.0263(19) 0.0313(19) 0.0230(19)
C16 0.039(2) 0.050(3) 0.065(3) 0.031(2) 0.030(2) 0.021(2)
C3 0.059(3) 0.032(2) 0.089(4) 0.027(2) 0.044(3) 0.018(2)
C5 0.043(2) 0.040(2) 0.045(2) 0.0010(18) 0.0164(18) 0.0122(19)
C9 0.040(2) 0.092(4) 0.032(2) 0.015(2) 0.0042(18) -0.006(2)
C4 0.054(3) 0.048(3) 0.049(2) 0.001(2) 0.021(2) 0.016(2)
C1 0.046(3) 0.076(4) 0.051(3) 0.011(2) 0.021(2) 0.029(3)
C8 0.039(3) 0.100(5) 0.039(2) 0.016(3) -0.002(2) -0.004(3)
C2 0.059(3) 0.034(2) 0.110(5) 0.030(3) 0.033(3) 0.010(2)
C10 0.059(2) 0.061(2) 0.077(2) -0.012(2) 0.039(2) -0.0033(19)
C7 0.035(2) 0.062(3) 0.094(4) 0.020(3) 0.014(3) 0.020(2)
O2 0.0461(15) 0.0127(10) 0.0227(10) 0.0031(8) 0.0086(10) 0.0061(10)
C48 0.0290(17) 0.0223(15) 0.0168(12) 0.0047(11) 0.0047(12) 0.0042(13)
C45 0.046(2) 0.0182(15) 0.0182(13) 0.0048(11) 0.0043(13) 0.0066(14)
C35 0.040(2) 0.0147(15) 0.0258(15) 0.0030(12) 0.0124(14) 0.0024(13)
C42 0.038(2) 0.0305(19) 0.0365(18) -0.0066(15) 0.0181(16) -0.0050(16)
C44 0.040(2) 0.074(3) 0.0185(15) 0.0091(17) 0.0090(15) 0.028(2)
C38 0.033(2) 0.042(2) 0.048(2) 0.0238(18) 0.0063(17) 0.0104(17)
C36 0.029(2) 0.067(3) 0.0323(18) 0.0130(19) 0.0120(16) -0.0022(19)
C39 0.033(2) 0.032(2) 0.043(2) -0.0021(16) 0.0152(17) 0.0010(16)
C34 0.075(3) 0.0171(18) 0.108(4) 0.022(2) 0.065(3) 0.021(2)
C30 0.031(2) 0.038(2) 0.090(4) 0.024(2) 0.007(2) -0.0003(18)
C46 0.085(4) 0.0163(18) 0.051(2) 0.0072(17) -0.035(3) -0.004(2)
C37 0.042(3) 0.055(3) 0.080(4) -0.022(3) 0.033(3) 0.001(2)
C41 0.043(2) 0.094(4) 0.0195(15) 0.0120(19) 0.0049(16) 0.030(2)
C47 0.070(3) 0.060(3) 0.043(2) -0.027(2) -0.024(2) 0.039(3)
C40 0.062(3) 0.041(2) 0.0340(19) 0.0113(17) -0.0018(19) -0.016(2)
C32 0.062(3) 0.035(2) 0.037(2) -0.0059(17) -0.013(2) 0.024(2)
C33 0.036(2) 0.079(4) 0.047(2) 0.019(2) 0.0192(19) 0.005(2)
C43 0.084(4) 0.0193(19) 0.053(3) 0.0033(18) -0.036(3) -0.002(2)
C29 0.051(3) 0.041(2) 0.059(3) -0.002(2) -0.015(2) 0.022(2)
P2 0.0403(5) 0.0126(4) 0.0182(3) 0.0039(3) 0.0071(3) 0.0053(3)
C31 0.074(4) 0.019(2) 0.120(5) 0.019(2) 0.063(4) 0.020(2)
C28 0.092(4) 0.066(4) 0.077(4) 0.039(3) 0.037(3) 0.058(4)
Cl1 0.0427(5) 0.0261(4) 0.0253(3) 0.0092(3) 0.0062(3) 0.0110(4)
Cl2 0.0402(5) 0.0256(4) 0.0396(4) 0.0130(3) 0.0162(4) 0.0128(4)
O4 0.071(4) 0.110(5) 0.265(11) 0.050(6) 0.043(5) 0.013(4)
C55 0.078(6) 0.172(11) 0.317(19) 0.197(13) 0.062(9) 0.056(7)
C56 0.113(10) 0.45(3) 0.207(16) 0.21(2) 0.046(10) 0.112(15)
C57 0.154(10) 0.085(6) 0.138(9) 0.020(6) 0.067(8) 0.018(6)
C58 0.095(5) 0.065(4) 0.096(5) 0.014(4) -0.008(4) 0.007(4)
O3 0.039(3) 0.017(2) 0.043(3) -0.002(2) 0.024(3) 0.0011(19)
Cl3 0.0347(9) 0.0403(9) 0.0233(6) 0.0018(6) 0.0036(6) 0.0061(7)
O3A 0.037(5) 0.029(4) 0.029(4) 0.009(3) 0.019(3) 0.022(4)
Cl3A 0.0339(17) 0.048(2) 0.0235(13) 0.0012(13) 0.0093(12) 0.0192(15)
C22 0.022(2) 0.019(2) 0.0145(18) -0.0007(16) 0.0021(16) 0.0025(18)
C23 0.044(3) 0.025(3) 0.023(2) 0.0049(19) 0.010(2) 0.011(2)
C24 0.038(4) 0.034(7) 0.024(4) 0.006(4) 0.006(3) 0.022(5)
C25 0.026(3) 0.054(4) 0.028(3) 0.010(3) 0.008(3) 0.014(3)
C26 0.025(3) 0.031(5) 0.0259(19) 0.000(4) 0.0075(17) 0.007(4)
C27 0.025(2) 0.022(2) 0.019(2) 0.0001(17) 0.0050(18) 0.0000(19)
C49 0.029(3) 0.025(2) 0.0149(18) 0.0047(17) 0.0020(18) 0.003(2)
C50 0.031(3) 0.025(3) 0.022(2) 0.0064(19) 0.0052(19) 0.010(2)
C51 0.036(5) 0.040(4) 0.026(4) 0.002(4) 0.008(4) 0.023(4)
C52 0.031(3) 0.063(5) 0.026(3) 0.000(3) 0.009(2) 0.012(3)
C53 0.034(4) 0.054(7) 0.032(2) 0.000(5) 0.010(2) -0.005(6)
C54 0.037(3) 0.031(3) 0.025(2) 0.004(2) 0.009(2) 0.001(2)
C22A 0.027(5) 0.027(5) 0.029(4) 0.007(4) 0.018(4) 0.005(4)
C23A 0.036(6) 0.036(6) 0.030(5) 0.004(4) 0.008(4) -0.003(5)
C24A 0.034(4) 0.054(7) 0.032(2) 0.000(5) 0.010(2) -0.005(6)
C25A 0.035(7) 0.095(12) 0.026(6) -0.002(7) -0.004(5) 0.027(7)
C26A 0.051(14) 0.08(2) 0.024(8) 0.015(9) -0.011(8) 0.006(11)
C27A 0.036(5) 0.027(5) 0.028(4) 0.010(4) 0.005(4) 0.015(4)
C49A 0.031(5) 0.019(4) 0.024(4) 0.008(3) 0.014(4) 0.006(4)
C50A 0.021(4) 0.025(5) 0.021(4) 0.006(3) 0.006(3) 0.003(4)
C51A 0.025(3) 0.031(5) 0.0259(19) 0.000(4) 0.0075(17) 0.007(4)
C52A 0.029(6) 0.040(8) 0.024(6) -0.001(6) -0.002(5) 0.012(5)
C53A 0.058(10) 0.026(10) 0.031(9) -0.004(6) 0.005(7) 0.011(8)
C54A 0.053(7) 0.029(5) 0.024(4) 0.006(4) 0.006(4) 0.014(5)
O5 0.032(5) 0.065(6) 0.055(5) 0.011(5) 0.012(4) 0.021(5)
C60 0.052(13) 0.048(14) 0.13(2) 0.022(14) 0.024(14) 0.038(11)
C59 0.039(10) 0.022(10) 0.25(4) 0.032(14) 0.020(16) 0.000(7)
C60A 0.028(7) 0.025(9) 0.074(11) 0.014(8) -0.006(7) 0.002(6)
C59A 0.073(16) 0.055(17) 0.22(3) -0.008(18) 0.083(19) 0.020(14)

loop_
_atom_type_symbol
_atom_type_description
_atom_type_scat_dispersion_real
_atom_type_scat_dispersion_imag
_atom_type_scat_source
C C 0.0033 0.0016 'International Tables Vol C Tables 4.2.6.8 and 6.1.1.4'
H H 0.0000 0.0000 'International Tables Vol C Tables 4.2.6.8 and 6.1.1.4'
Cl Cl 0.1484 0.1585 'International Tables Vol C Tables 4.2.6.8 and 6.1.1.4'
Eu Eu -0.1578 3.6682 'International Tables Vol C Tables 4.2.6.8 and 6.1.1.4'
O O 0.0106 0.0060 'International Tables Vol C Tables 4.2.6.8 and 6.1.1.4'
P P 0.1023 0.0942 'International Tables Vol C Tables 4.2.6.8 and 6.1.1.4'

loop_
_geom_angle_atom_site_label_1
_geom_angle_atom_site_label_2
_geom_angle_atom_site_label_3
_geom_angle
_geom_angle_site_symmetry_1
_geom_angle_site_symmetry_3
_geom_angle_publ_flag
O1 Eu1 O2 175.36(8) . . ?
O1 Eu1 Cl1 87.78(7) . . ?
O1 Eu1 Cl2 90.28(7) . . ?
O1 Eu1 O3 93.65(13) . . ?
O1 Eu1 Cl3 89.98(7) . . ?
O1 Eu1 O3A 94.1(2) . . ?
O1 Eu1 Cl3A 89.35(11) . . ?
O2 Eu1 Cl1 87.79(6) . . ?
O2 Eu1 Cl2 89.75(7) . . ?
O2 Eu1 O3 87.27(13) . . ?
O2 Eu1 Cl3 94.66(7) . . ?
O2 Eu1 O3A 90.4(2) . . ?
O2 Eu1 Cl3A 92.53(11) . . ?
Cl2 Eu1 Cl1 107.56(3) . . ?
Cl2 Eu1 Cl3 91.97(5) . . ?
O3 Eu1 Cl1 84.26(15) . . ?
O3 Eu1 Cl2 167.69(16) . . ?
O3 Eu1 Cl3 76.39(16) . . ?
Cl3 Eu1 Cl1 160.34(5) . . ?
O3A Eu1 Cl1 174.2(2) . . ?
O3A Eu1 Cl2 78.0(2) . . ?
O3A Eu1 Cl3A 77.9(2) . . ?
Cl3A Eu1 Cl1 96.61(8) . . ?
Cl3A Eu1 Cl2 155.79(8) . . ?
O1 P1 C18 109.66(16) . . ?
O1 P1 C6 108.89(16) . . ?
O1 P1 C21 109.87(15) . . ?
C18 P1 C6 115.12(16) . . ?
C21 P1 C18 106.96(15) . . ?
C21 P1 C6 106.20(16) . . ?
P1 O1 Eu1 177.68(15) . . ?
C17 C18 P1 110.4(2) . . ?
C20 C18 P1 113.2(3) . . ?
C20 C18 C17 109.3(3) . . ?
C19 C18 P1 107.8(2) . . ?
C19 C18 C17 107.6(3) . . ?
C19 C18 C20 108.5(3) . . ?
C3 C6 P1 113.8(3) . . ?
C3 C6 C5 107.7(3) . . ?
C5 C6 P1 109.2(3) . . ?
C9 C6 P1 106.4(3) . . ?
C9 C6 C3 113.2(4) . . ?
C9 C6 C5 106.2(4) . . ?
C18 C17 H17A 109.8 . . ?
C18 C17 H17B 109.8 . . ?
H17A C17 H17B 108.2 . . ?
C14 C17 C18 109.5(3) . . ?
C14 C17 H17A 109.8 . . ?
C14 C17 H17B 109.8 . . ?
C22 C21 P1 116.9(3) . . ?
C22A C21 P1 122.3(4) . . ?
C18 C20 H20A 109.7 . . ?
C18 C20 H20B 109.7 . . ?
H20A C20 H20B 108.2 . . ?
C12 C20 C18 110.0(3) . . ?
C12 C20 H20A 109.7 . . ?
C12 C20 H20B 109.7 . . ?
C17 C14 H14 109.0 . . ?
C11 C14 C17 109.2(3) . . ?
C11 C14 H14 109.0 . . ?
C15 C14 C17 110.9(3) . . ?
C15 C14 H14 109.0 . . ?
C15 C14 C11 109.7(3) . . ?
C14 C11 H11A 109.7 . . ?
C14 C11 H11B 109.7 . . ?
C14 C11 C12 110.0(3) . . ?
H11A C11 H11B 108.2 . . ?
C12 C11 H11A 109.7 . . ?
C12 C11 H11B 109.7 . . ?
C20 C12 C11 109.7(3) . . ?
C20 C12 H12 109.5 . . ?
C20 C12 C13 109.8(3) . . ?
C11 C12 H12 109.5 . . ?
C13 C12 C11 108.7(4) . . ?
C13 C12 H12 109.5 . . ?
C14 C15 H15A 109.9 . . ?
C14 C15 H15B 109.9 . . ?
C14 C15 C16 108.8(4) . . ?
H15A C15 H15B 108.3 . . ?
C16 C15 H15A 109.9 . . ?
C16 C15 H15B 109.9 . . ?
C12 C13 H13A 109.9 . . ?
C12 C13 H13B 109.9 . . ?
C12 C13 C16 108.8(3) . . ?
H13A C13 H13B 108.3 . . ?
C16 C13 H13A 109.9 . . ?
C16 C13 H13B 109.9 . . ?
C18 C19 H19A 109.5 . . ?
C18 C19 H19B 109.5 . . ?
H19A C19 H19B 108.1 . . ?
C16 C19 C18 110.7(3) . . ?
C16 C19 H19A 109.5 . . ?
C16 C19 H19B 109.5 . . ?
C15 C16 C13 110.6(4) . . ?
C15 C16 C19 109.6(3) . . ?
C15 C16 H16 109.2 . . ?
C13 C16 H16 109.2 . . ?
C19 C16 C13 109.0(4) . . ?
C19 C16 H16 109.2 . . ?
C6 C3 H3A 109.8 . . ?
C6 C3 H3B 109.8 . . ?
C6 C3 C2 109.2(4) . . ?
H3A C3 H3B 108.3 . . ?
C2 C3 H3A 109.8 . . ?
C2 C3 H3B 109.8 . . ?
C6 C5 H5A 110.0 . . ?
C6 C5 H5B 110.0 . . ?
H5A C5 H5B 108.4 . . ?
C4 C5 C6 108.5(4) . . ?
C4 C5 H5A 110.0 . . ?
C4 C5 H5B 110.0 . . ?
C6 C9 H9A 109.6 . . ?
C6 C9 H9B 109.6 . . ?
C6 C9 C8 110.5(4) . . ?
H9A C9 H9B 108.1 . . ?
C8 C9 H9A 109.6 . . ?
C8 C9 H9B 109.6 . . ?
C5 C4 H4 108.9 . . ?
C1 C4 C5 109.1(4) . . ?
C1 C4 H4 108.9 . . ?
C1 C4 C7 110.5(5) . . ?
C7 C4 C5 110.5(4) . . ?
C7 C4 H4 108.9 . . ?
C4 C1 H1A 109.5 . . ?
C4 C1 H1B 109.5 . . ?
C4 C1 C2 110.9(4) . . ?
H1A C1 H1B 108.0 . . ?
C2 C1 H1A 109.5 . . ?
C2 C1 H1B 109.5 . . ?
C9 C8 H8 109.6 . . ?
C9 C8 C10 107.5(5) . . ?
C10 C8 H8 109.6 . . ?
C7 C8 C9 110.0(5) . . ?
C7 C8 H8 109.6 . . ?
C7 C8 C10 110.6(5) . . ?
C3 C2 H2 110.2 . . ?
C1 C2 C3 107.0(5) . . ?
C1 C2 H2 110.2 . . ?
C1 C2 C10 109.7(4) . . ?
C10 C2 C3 109.4(5) . . ?
C10 C2 H2 110.2 . . ?
C8 C10 H10A 109.8 . . ?
C8 C10 H10B 109.8 . . ?
C2 C10 C8 109.3(4) . . ?
C2 C10 H10A 109.8 . . ?
C2 C10 H10B 109.8 . . ?
H10A C10 H10B 108.3 . . ?
C4 C7 H7A 109.6 . . ?
C4 C7 H7B 109.6 . . ?
C8 C7 C4 110.4(4) . . ?
C8 C7 H7A 109.6 . . ?
C8 C7 H7B 109.6 . . ?
H7A C7 H7B 108.1 . . ?
P2 O2 Eu1 172.90(15) . . ?
C49 C48 P2 120.3(3) . . ?
C49A C48 P2 120.1(4) . . ?
C42 C45 P2 106.3(2) . . ?
C44 C45 C42 107.3(3) . . ?
C44 C45 C46 109.7(4) . . ?
C44 C45 P2 111.6(3) . . ?
C46 C45 C42 107.5(4) . . ?
C46 C45 P2 114.1(2) . . ?
C36 C35 C34 109.5(4) . . ?
C36 C35 C32 107.9(3) . . ?
C36 C35 P2 111.1(3) . . ?
C34 C35 C32 108.5(4) . . ?
C34 C35 P2 113.5(3) . . ?
C32 C35 P2 106.1(3) . . ?
C45 C42 H42A 109.6 . . ?
C45 C42 H42B 109.6 . . ?
H42A C42 H42B 108.1 . . ?
C39 C42 C45 110.4(3) . . ?
C39 C42 H42A 109.6 . . ?
C39 C42 H42B 109.6 . . ?
C45 C44 H44A 109.5 . . ?
C45 C44 H44B 109.5 . . ?
C45 C44 C41 110.5(4) . . ?
H44A C44 H44B 108.1 . . ?
C41 C44 H44A 109.5 . . ?
C41 C44 H44B 109.5 . . ?
H38A C38 H38B 108.3 . . ?
C39 C38 H38A 109.9 . . ?
C39 C38 H38B 109.9 . . ?
C39 C38 C41 109.0(3) . . ?
C41 C38 H38A 109.9 . . ?
C41 C38 H38B 109.9 . . ?
C35 C36 H36A 109.6 . . ?
C35 C36 H36B 109.6 . . ?
C35 C36 C33 110.1(4) . . ?
H36A C36 H36B 108.2 . . ?
C33 C36 H36A 109.6 . . ?
C33 C36 H36B 109.6 . . ?
C42 C39 H39 109.0 . . ?
C38 C39 C42 109.3(3) . . ?
C38 C39 H39 109.0 . . ?
C40 C39 C42 109.9(4) . . ?
C40 C39 C38 110.7(3) . . ?
C40 C39 H39 109.0 . . ?
C35 C34 H34A 109.8 . . ?
C35 C34 H34B 109.8 . . ?
C35 C34 C31 109.3(4) . . ?
H34A C34 H34B 108.3 . . ?
C31 C34 H34A 109.8 . . ?
C31 C34 H34B 109.8 . . ?
H30A C30 H30B 108.2 . . ?
C33 C30 H30A 109.8 . . ?
C33 C30 H30B 109.8 . . ?
C29 C30 H30A 109.8 . . ?
C29 C30 H30B 109.8 . . ?
C29 C30 C33 109.4(4) . . ?
C45 C46 H46A 109.7 . . ?
C45 C46 H46B 109.7 . . ?
H46A C46 H46B 108.2 . . ?
C43 C46 C45 109.8(3) . . ?
C43 C46 H46A 109.7 . . ?
C43 C46 H46B 109.7 . . ?
H37A C37 H37B 108.3 . . ?
C33 C37 H37A 110.0 . . ?
C33 C37 H37B 110.0 . . ?
C33 C37 C31 108.6(4) . . ?
C31 C37 H37A 110.0 . . ?
C31 C37 H37B 110.0 . . ?
C44 C41 H41 109.5 . . ?
C44 C41 C47 109.6(4) . . ?
C38 C41 C44 109.8(4) . . ?
C38 C41 H41 109.5 . . ?
C38 C41 C47 109.0(4) . . ?
C47 C41 H41 109.5 . . ?
C41 C47 H47A 109.8 . . ?
C41 C47 H47B 109.8 . . ?
H47A C47 H47B 108.2 . . ?
C43 C47 C41 109.4(3) . . ?
C43 C47 H47A 109.8 . . ?
C43 C47 H47B 109.8 . . ?
C39 C40 H40A 109.8 . . ?
C39 C40 H40B 109.8 . . ?
H40A C40 H40B 108.3 . . ?
C43 C40 C39 109.3(4) . . ?
C43 C40 H40A 109.8 . . ?
C43 C40 H40B 109.8 . . ?
C35 C32 H32A 109.7 . . ?
C35 C32 H32B 109.7 . . ?
H32A C32 H32B 108.2 . . ?
C29 C32 C35 110.0(3) . . ?
C29 C32 H32A 109.7 . . ?
C29 C32 H32B 109.7 . . ?
C36 C33 H33 109.3 . . ?
C30 C33 C36 109.8(4) . . ?
C30 C33 C37 109.6(4) . . ?
C30 C33 H33 109.3 . . ?
C37 C33 C36 109.5(4) . . ?
C37 C33 H33 109.3 . . ?
C46 C43 H43 109.2 . . ?
C47 C43 C46 109.6(5) . . ?
C47 C43 H43 109.2 . . ?
C40 C43 C46 109.8(4) . . ?
C40 C43 C47 109.7(4) . . ?
C40 C43 H43 109.2 . . ?
C30 C29 C32 110.2(4) . . ?
C30 C29 H29 109.1 . . ?
C30 C29 C28 109.9(4) . . ?
C32 C29 H29 109.1 . . ?
C28 C29 C32 109.5(5) . . ?
C28 C29 H29 109.1 . . ?
O2 P2 C48 110.48(14) . . ?
O2 P2 C45 109.40(15) . . ?
O2 P2 C35 108.53(16) . . ?
C48 P2 C45 107.29(16) . . ?
C48 P2 C35 105.36(16) . . ?
C35 P2 C45 115.68(16) . . ?
C34 C31 H31 109.1 . . ?
C37 C31 C34 109.2(5) . . ?
C37 C31 H31 109.1 . . ?
C28 C31 C34 110.9(4) . . ?
C28 C31 C37 109.4(4) . . ?
C28 C31 H31 109.1 . . ?
C29 C28 H28A 109.8 . . ?
C29 C28 H28B 109.8 . . ?
C31 C28 C29 109.2(4) . . ?
C31 C28 H28A 109.8 . . ?
C31 C28 H28B 109.8 . . ?
H28A C28 H28B 108.3 . . ?
C58 O4 C55 101.5(9) . . ?
O4 C55 H55A 106.7 . . ?
O4 C55 H55B 106.7 . . ?
O4 C55 C56 122.6(11) . . ?
H55A C55 H55B 106.6 . . ?
C56 C55 H55A 106.7 . . ?
C56 C55 H55B 106.7 . . ?
C55 C56 H56A 112.4 . . ?
C55 C56 H56B 112.4 . . ?
C55 C56 C57 97.0(10) . . ?
H56A C56 H56B 109.9 . . ?
C57 C56 H56A 112.4 . . ?
C57 C56 H56B 112.4 . . ?
C56 C57 H57A 110.8 . . ?
C56 C57 H57B 110.8 . . ?
C56 C57 C58 104.7(10) . . ?
H57A C57 H57B 108.9 . . ?
C58 C57 H57A 110.8 . . ?
C58 C57 H57B 110.8 . . ?
O4 C58 C57 113.2(8) . . ?
O4 C58 H58A 108.9 . . ?
O4 C58 H58B 108.9 . . ?
C57 C58 H58A 108.9 . . ?
C57 C58 H58B 108.9 . . ?
H58A C58 H58B 107.8 . . ?
Eu1 O3 H3C 109.2 . . ?
Eu1 O3 H3D 109.5 . . ?
H3C O3 H3D 104.5 . . ?
Eu1 O3A H3AA 109.9 . . ?
Eu1 O3A H3AB 110.0 . . ?
H3AA O3A H3AB 104.0 . . ?
C23 C22 C21 121.0(4) . . ?
C23 C22 C27 118.3(5) . . ?
C27 C22 C21 120.6(4) . . ?
C22 C23 C24 120.4(6) . . ?
C25 C24 C23 120.1(7) . . ?
C24 C25 C26 119.3(12) . . ?
C27 C26 C25 120.9(13) . . ?
C26 C27 C22 120.8(6) . . ?
C50 C49 C48 120.5(4) . . ?
C54 C49 C48 120.7(5) . . ?
C54 C49 C50 118.8(5) . . ?
C51 C50 C49 120.9(8) . . ?
C50 C51 C52 119.6(10) . . ?
C53 C52 C51 120.3(13) . . ?
C54 C53 C52 119.6(14) . . ?
C53 C54 C49 120.8(7) . . ?
C23A C22A C21 122.6(7) . . ?
C23A C22A C27A 117.7(9) . . ?
C27A C22A C21 119.7(7) . . ?
C22A C23A C24A 122.6(14) . . ?
C25A C24A C23A 117.9(17) . . ?
C24A C25A C26A 121.0(15) . . ?
C27A C26A C25A 119.4(16) . . ?
C26A C27A C22A 121.0(13) . . ?
C50A C49A C48 121.1(7) . . ?
C50A C49A C54A 117.5(8) . . ?
C54A C49A C48 121.3(7) . . ?
C51A C50A C49A 120.1(12) . . ?
C52A C51A C50A 120.3(15) . . ?
C51A C52A C53A 121.1(14) . . ?
C54A C53A C52A 117.0(15) . . ?
C53A C54A C49A 123.6(12) . . ?
C59 O5 C60 95.0(14) . . ?
O5 C60 H60A 109.5 . . ?
O5 C60 H60B 109.5 . . ?
O5 C60 C59A 110.5(13) . . ?
H60A C60 H60B 108.1 . . ?
C59A C60 H60A 109.5 . . ?
C59A C60 H60B 109.5 . . ?
O5 C59 H59A 110.6 . . ?
O5 C59 H59B 110.6 . . ?
O5 C59 C60A 105.5(15) . . ?
H59A C59 H59B 108.8 . . ?
C60A C59 H59A 110.6 . . ?
C60A C59 H59B 110.6 . . ?
C59 C60A H60C 113.8 . . ?
C59 C60A H60D 113.8 . . ?
C59 C60A C59A 89.3(13) . . ?
H60C C60A H60D 111.0 . . ?
C59A C60A H60C 113.8 . . ?
C59A C60A H60D 113.8 . . ?
C60 C59A C60A 99.8(11) . . ?
C60 C59A H59C 111.8 . . ?
C60 C59A H59D 111.8 . . ?
C60A C59A H59C 111.8 . . ?
C60A C59A H59D 111.8 . . ?
H59C C59A H59D 109.5 . . ?

loop_
_geom_bond_atom_site_label_1
_geom_bond_atom_site_label_2
_geom_bond_distance
_geom_bond_site_symmetry_2
_geom_bond_publ_flag
Eu1 O1 2.289(2) . ?
Eu1 O2 2.312(2) . ?
Eu1 Cl1 2.6562(9) . ?
Eu1 Cl2 2.6480(10) . ?
Eu1 O3 2.436(5) . ?
Eu1 Cl3 2.6520(15) . ?
Eu1 O3A 2.493(8) . ?
Eu1 Cl3A 2.622(3) . ?
P1 O1 1.515(2) . ?
P1 C18 1.847(4) . ?
P1 C6 1.851(4) . ?
P1 C21 1.830(3) . ?
C18 C17 1.548(4) . ?
C18 C20 1.547(5) . ?
C18 C19 1.544(5) . ?
C6 C3 1.523(5) . ?
C6 C5 1.560(5) . ?
C6 C9 1.515(6) . ?
C17 H17A 0.9900 . ?
C17 H17B 0.9900 . ?
C17 C14 1.540(5) . ?
C21 C22 1.520(6) . ?
C21 C22A 1.559(10) . ?
C20 H20A 0.9900 . ?
C20 H20B 0.9900 . ?
C20 C12 1.529(6) . ?
C14 H14 1.0000 . ?
C14 C11 1.525(6) . ?
C14 C15 1.504(6) . ?
C11 H11A 0.9900 . ?
C11 H11B 0.9900 . ?
C11 C12 1.536(6) . ?
C12 H12 1.0000 . ?
C12 C13 1.534(6) . ?
C15 H15A 0.9900 . ?
C15 H15B 0.9900 . ?
C15 C16 1.529(7) . ?
C13 H13A 0.9900 . ?
C13 H13B 0.9900 . ?
C13 C16 1.538(6) . ?
C19 H19A 0.9900 . ?
C19 H19B 0.9900 . ?
C19 C16 1.532(7) . ?
C16 H16 1.0000 . ?
C3 H3A 0.9900 . ?
C3 H3B 0.9900 . ?
C3 C2 1.559(7) . ?
C5 H5A 0.9900 . ?
C5 H5B 0.9900 . ?
C5 C4 1.547(7) . ?
C9 H9A 0.9900 . ?
C9 H9B 0.9900 . ?
C9 C8 1.546(7) . ?
C4 H4 1.0000 . ?
C4 C1 1.476(8) . ?
C4 C7 1.492(8) . ?
C1 H1A 0.9900 . ?
C1 H1B 0.9900 . ?
C1 C2 1.534(8) . ?
C8 H8 1.0000 . ?
C8 C10 1.548(9) . ?
C8 C7 1.468(9) . ?
C2 H2 1.0000 . ?
C2 C10 1.535(9) . ?
C10 H10A 0.9900 . ?
C10 H10B 0.9900 . ?
C7 H7A 0.9900 . ?
C7 H7B 0.9900 . ?
O2 P2 1.513(2) . ?
C48 P2 1.832(3) . ?
C48 C49 1.526(6) . ?
C48 C49A 1.492(9) . ?
C45 C42 1.552(6) . ?
C45 C44 1.534(5) . ?
C45 C46 1.549(5) . ?
C45 P2 1.856(4) . ?
C35 C36 1.531(5) . ?
C35 C34 1.537(5) . ?
C35 C32 1.543(5) . ?
C35 P2 1.853(4) . ?
C42 H42A 0.9900 . ?
C42 H42B 0.9900 . ?
C42 C39 1.527(6) . ?
C44 H44A 0.9900 . ?
C44 H44B 0.9900 . ?
C44 C41 1.537(6) . ?
C38 H38A 0.9900 . ?
C38 H38B 0.9900 . ?
C38 C39 1.518(6) . ?
C38 C41 1.519(6) . ?
C36 H36A 0.9900 . ?
C36 H36B 0.9900 . ?
C36 C33 1.533(7) . ?
C39 H39 1.0000 . ?
C39 C40 1.515(6) . ?
C34 H34A 0.9900 . ?
C34 H34B 0.9900 . ?
C34 C31 1.542(7) . ?
C30 H30A 0.9900 . ?
C30 H30B 0.9900 . ?
C30 C33 1.522(7) . ?
C30 C29 1.491(8) . ?
C46 H46A 0.9900 . ?
C46 H46B 0.9900 . ?
C46 C43 1.544(6) . ?
C37 H37A 0.9900 . ?
C37 H37B 0.9900 . ?
C37 C33 1.529(8) . ?
C37 C31 1.532(8) . ?
C41 H41 1.0000 . ?
C41 C47 1.537(9) . ?
C47 H47A 0.9900 . ?
C47 H47B 0.9900 . ?
C47 C43 1.532(9) . ?
C40 H40A 0.9900 . ?
C40 H40B 0.9900 . ?
C40 C43 1.503(9) . ?
C32 H32A 0.9900 . ?
C32 H32B 0.9900 . ?
C32 C29 1.535(7) . ?
C33 H33 1.0000 . ?
C43 H43 1.0000 . ?
C29 H29 1.0000 . ?
C29 C28 1.519(7) . ?
C31 H31 1.0000 . ?
C31 C28 1.509(9) . ?
C28 H28A 0.9900 . ?
C28 H28B 0.9900 . ?
O4 C55 1.339(13) . ?
O4 C58 1.328(9) . ?
C55 H55A 0.9900 . ?
C55 H55B 0.9900 . ?
C55 C56 1.47(2) . ?
C56 H56A 0.9900 . ?
C56 H56B 0.9900 . ?
C56 C57 1.488(18) . ?
C57 H57A 0.9900 . ?
C57 H57B 0.9900 . ?
C57 C58 1.555(13) . ?
C58 H58A 0.9900 . ?
C58 H58B 0.9900 . ?
O3 H3C 0.8710 . ?
O3 H3D 0.8705 . ?
O3A H3AA 0.8822 . ?
O3A H3AB 0.8822 . ?
C22 C23 1.397(7) . ?
C22 C27 1.405(7) . ?
C23 C24 1.403(13) . ?
C24 C25 1.386(14) . ?
C25 C26 1.397(13) . ?
C26 C27 1.37(2) . ?
C49 C50 1.406(7) . ?
C49 C54 1.402(8) . ?
C50 C51 1.381(15) . ?
C51 C52 1.408(19) . ?
C52 C53 1.397(18) . ?
C53 C54 1.39(3) . ?
C22A C23A 1.389(8) . ?
C22A C27A 1.393(8) . ?
C23A C24A 1.392(10) . ?
C24A C25A 1.387(10) . ?
C25A C26A 1.391(10) . ?
C26A C27A 1.387(10) . ?
C49A C50A 1.399(8) . ?
C49A C54A 1.400(8) . ?
C50A C51A 1.393(10) . ?
C51A C52A 1.393(10) . ?
C52A C53A 1.395(9) . ?
C53A C54A 1.392(10) . ?
O5 C60 1.427(10) . ?
O5 C59 1.422(10) . ?
C60 H60A 0.9900 . ?
C60 H60B 0.9900 . ?
C60 C59A 1.490(10) . ?
C59 H59A 0.9900 . ?
C59 H59B 0.9900 . ?
C59 C60A 1.479(10) . ?
C60A H60C 0.9900 . ?
C60A H60D 0.9900 . ?
C60A C59A 1.534(10) . ?
C59A H59C 0.9900 . ?
C59A H59D 0.9900 . ?

loop_
_geom_torsion_atom_site_label_1
_geom_torsion_atom_site_label_2
_geom_torsion_atom_site_label_3
_geom_torsion_atom_site_label_4
_geom_torsion
_geom_torsion_site_symmetry_1
_geom_torsion_site_symmetry_2
_geom_torsion_site_symmetry_3
_geom_torsion_site_symmetry_4
_geom_torsion_publ_flag
P1 C18 C17 C14 -175.8(3) . . . . ?
P1 C18 C20 C12 177.9(3) . . . . ?
P1 C18 C19 C16 178.4(3) . . . . ?
P1 C6 C3 C2 -176.6(4) . . . . ?
P1 C6 C5 C4 174.9(3) . . . . ?
P1 C6 C9 C8 -177.3(4) . . . . ?
P1 C21 C22 C23 114.0(4) . . . . ?
P1 C21 C22 C27 -68.2(5) . . . . ?
P1 C21 C22A C23A -117.6(9) . . . . ?
P1 C21 C22A C27A 65.4(9) . . . . ?
O1 P1 C18 C17 68.7(3) . . . . ?
O1 P1 C18 C20 -168.5(2) . . . . ?
O1 P1 C18 C19 -48.6(3) . . . . ?
O1 P1 C6 C3 -169.0(3) . . . . ?
O1 P1 C6 C5 -48.6(3) . . . . ?
O1 P1 C6 C9 65.7(3) . . . . ?
O1 P1 C21 C22 67.8(3) . . . . ?
O1 P1 C21 C22A -64.3(4) . . . . ?
C18 P1 C6 C3 -45.4(4) . . . . ?
C18 P1 C6 C5 75.0(3) . . . . ?
C18 P1 C6 C9 -170.8(3) . . . . ?
C18 P1 C21 C22 -51.2(3) . . . . ?
C18 P1 C21 C22A 176.7(4) . . . . ?
C18 C17 C14 C11 -60.3(4) . . . . ?
C18 C17 C14 C15 60.8(4) . . . . ?
C18 C20 C12 C11 58.9(4) . . . . ?
C18 C20 C12 C13 -60.5(4) . . . . ?
C18 C19 C16 C15 -60.6(5) . . . . ?
C18 C19 C16 C13 60.5(4) . . . . ?
C6 P1 C18 C17 -54.5(3) . . . . ?
C6 P1 C18 C20 68.3(3) . . . . ?
C6 P1 C18 C19 -171.8(2) . . . . ?
C6 P1 C21 C22 -174.6(3) . . . . ?
C6 P1 C21 C22A 53.3(4) . . . . ?
C6 C3 C2 C1 -61.6(6) . . . . ?
C6 C3 C2 C10 57.1(6) . . . . ?
C6 C5 C4 C1 61.1(5) . . . . ?
C6 C5 C4 C7 -60.6(5) . . . . ?
C6 C9 C8 C10 -59.2(6) . . . . ?
C6 C9 C8 C7 61.3(7) . . . . ?
C17 C18 C20 C12 -58.7(4) . . . . ?
C17 C18 C19 C16 59.3(4) . . . . ?
C17 C14 C11 C12 60.5(4) . . . . ?
C17 C14 C15 C16 -60.4(4) . . . . ?
C21 P1 C18 C17 -172.2(2) . . . . ?
C21 P1 C18 C20 -49.4(3) . . . . ?
C21 P1 C18 C19 70.5(3) . . . . ?
C21 P1 C6 C3 72.8(4) . . . . ?
C21 P1 C6 C5 -166.8(3) . . . . ?
C21 P1 C6 C9 -52.6(3) . . . . ?
C21 C22 C23 C24 -178.3(6) . . . . ?
C21 C22 C27 C26 177.0(7) . . . . ?
C21 C22A C23A C24A 179(3) . . . . ?
C21 C22A C27A C26A -176(2) . . . . ?
C20 C18 C17 C14 59.2(4) . . . . ?
C20 C18 C19 C16 -58.8(4) . . . . ?
C20 C12 C13 C16 61.2(5) . . . . ?
C14 C11 C12 C20 -60.0(4) . . . . ?
C14 C11 C12 C13 60.1(4) . . . . ?
C14 C15 C16 C13 -60.3(5) . . . . ?
C14 C15 C16 C19 59.8(4) . . . . ?
C11 C14 C15 C16 60.3(4) . . . . ?
C11 C12 C13 C16 -58.8(5) . . . . ?
C12 C13 C16 C15 59.8(5) . . . . ?
C12 C13 C16 C19 -60.7(5) . . . . ?
C15 C14 C11 C12 -61.2(4) . . . . ?
C19 C18 C17 C14 -58.4(4) . . . . ?
C19 C18 C20 C12 58.3(4) . . . . ?
C3 C6 C5 C4 -61.0(5) . . . . ?
C3 C6 C9 C8 56.9(6) . . . . ?
C3 C2 C10 C8 -62.7(6) . . . . ?
C5 C6 C3 C2 62.2(5) . . . . ?
C5 C6 C9 C8 -61.1(6) . . . . ?
C5 C4 C1 C2 -62.4(5) . . . . ?
C5 C4 C7 C8 59.6(6) . . . . ?
C9 C6 C3 C2 -54.8(6) . . . . ?
C9 C6 C5 C4 60.5(5) . . . . ?
C9 C8 C10 C2 62.9(5) . . . . ?
C9 C8 C7 C4 -58.6(6) . . . . ?
C4 C1 C2 C3 61.9(6) . . . . ?
C4 C1 C2 C10 -56.6(6) . . . . ?
C1 C4 C7 C8 -61.3(6) . . . . ?
C1 C2 C10 C8 54.4(6) . . . . ?
C10 C8 C7 C4 60.0(6) . . . . ?
C7 C4 C1 C2 59.2(6) . . . . ?
C7 C8 C10 C2 -57.2(6) . . . . ?
C48 C49 C50 C51 -177.0(6) . . . . ?
C48 C49 C54 C53 177.7(7) . . . . ?
C48 C49A C50A C51A 176(3) . . . . ?
C48 C49A C54A C53A 179.9(16) . . . . ?
C45 C42 C39 C38 61.5(4) . . . . ?
C45 C42 C39 C40 -60.2(4) . . . . ?
C45 C44 C41 C38 -60.4(5) . . . . ?
C45 C44 C41 C47 59.3(5) . . . . ?
C45 C46 C43 C47 -59.5(6) . . . . ?
C45 C46 C43 C40 61.0(6) . . . . ?
C35 C36 C33 C30 60.4(5) . . . . ?
C35 C36 C33 C37 -60.0(5) . . . . ?
C35 C34 C31 C37 60.9(6) . . . . ?
C35 C34 C31 C28 -59.7(6) . . . . ?
C35 C32 C29 C30 -60.3(5) . . . . ?
C35 C32 C29 C28 60.7(5) . . . . ?
C42 C45 C44 C41 58.5(5) . . . . ?
C42 C45 C46 C43 -58.5(5) . . . . ?
C42 C45 P2 O2 50.9(3) . . . . ?
C42 C45 P2 C48 -69.0(3) . . . . ?
C42 C45 P2 C35 173.8(2) . . . . ?
C42 C39 C40 C43 60.7(4) . . . . ?
C44 C45 C42 C39 -59.4(4) . . . . ?
C44 C45 C46 C43 57.9(6) . . . . ?
C44 C45 P2 O2 -65.8(3) . . . . ?
C44 C45 P2 C48 174.3(3) . . . . ?
C44 C45 P2 C35 57.1(3) . . . . ?
C44 C41 C47 C43 -60.3(5) . . . . ?
C38 C39 C40 C43 -60.1(5) . . . . ?
C38 C41 C47 C43 59.9(5) . . . . ?
C36 C35 C34 C31 -59.1(6) . . . . ?
C36 C35 C32 C29 58.7(5) . . . . ?
C36 C35 P2 O2 61.6(3) . . . . ?
C36 C35 P2 C48 180.0(3) . . . . ?
C36 C35 P2 C45 -61.7(3) . . . . ?
C39 C38 C41 C44 60.4(5) . . . . ?
C39 C38 C41 C47 -59.6(4) . . . . ?
C39 C40 C43 C46 -61.0(5) . . . . ?
C39 C40 C43 C47 59.5(5) . . . . ?
C34 C35 C36 C33 58.8(5) . . . . ?
C34 C35 C32 C29 -59.7(5) . . . . ?
C34 C35 P2 O2 -174.5(3) . . . . ?
C34 C35 P2 C48 -56.1(4) . . . . ?
C34 C35 P2 C45 62.2(4) . . . . ?
C34 C31 C28 C29 60.0(6) . . . . ?
C30 C29 C28 C31 61.2(6) . . . . ?
C46 C45 C42 C39 58.5(4) . . . . ?
C46 C45 C44 C41 -58.0(5) . . . . ?
C46 C45 P2 O2 169.2(3) . . . . ?
C46 C45 P2 C48 49.3(4) . . . . ?
C46 C45 P2 C35 -67.9(4) . . . . ?
C37 C31 C28 C29 -60.5(6) . . . . ?
C41 C38 C39 C42 -61.0(5) . . . . ?
C41 C38 C39 C40 60.2(5) . . . . ?
C41 C47 C43 C46 60.6(5) . . . . ?
C41 C47 C43 C40 -60.0(5) . . . . ?
C32 C35 C36 C33 -59.1(5) . . . . ?
C32 C35 C34 C31 58.4(6) . . . . ?
C32 C35 P2 O2 -55.4(3) . . . . ?
C32 C35 P2 C48 63.0(3) . . . . ?
C32 C35 P2 C45 -178.7(3) . . . . ?
C32 C29 C28 C31 -60.0(6) . . . . ?
C33 C30 C29 C32 60.1(5) . . . . ?
C33 C30 C29 C28 -60.7(6) . . . . ?
C33 C37 C31 C34 -61.8(5) . . . . ?
C33 C37 C31 C28 59.8(5) . . . . ?
C29 C30 C33 C36 -60.1(5) . . . . ?
C29 C30 C33 C37 60.2(5) . . . . ?
P2 C48 C49 C50 62.7(5) . . . . ?
P2 C48 C49 C54 -118.9(4) . . . . ?
P2 C48 C49A C50A -64.5(9) . . . . ?
P2 C48 C49A C54A 117.9(8) . . . . ?
P2 C45 C42 C39 -178.9(3) . . . . ?
P2 C45 C44 C41 174.6(3) . . . . ?
P2 C45 C46 C43 -176.1(4) . . . . ?
P2 C35 C36 C33 -175.1(3) . . . . ?
P2 C35 C34 C31 176.1(4) . . . . ?
P2 C35 C32 C29 177.9(3) . . . . ?
C31 C37 C33 C36 61.2(6) . . . . ?
C31 C37 C33 C30 -59.3(6) . . . . ?
O4 C55 C56 C57 -9.1(17) . . . . ?
C55 O4 C58 C57 -8.3(12) . . . . ?
C55 C56 C57 C58 2.5(13) . . . . ?
C56 C57 C58 O4 3.7(13) . . . . ?
C58 O4 C55 C56 11.6(15) . . . . ?
C22 C23 C24 C25 -0.7(12) . . . . ?
C23 C22 C27 C26 -5.1(9) . . . . ?
C23 C24 C25 C26 -1.2(14) . . . . ?
C24 C25 C26 C27 -0.1(16) . . . . ?
C25 C26 C27 C22 3.3(14) . . . . ?
C27 C22 C23 C24 3.8(8) . . . . ?
C49 C48 P2 O2 -69.0(3) . . . . ?
C49 C48 P2 C45 50.2(3) . . . . ?
C49 C48 P2 C35 173.9(3) . . . . ?
C49 C50 C51 C52 -2.8(12) . . . . ?
C50 C49 C54 C53 -3.9(9) . . . . ?
C50 C51 C52 C53 0.3(14) . . . . ?
C51 C52 C53 C54 0.3(15) . . . . ?
C52 C53 C54 C49 1.6(14) . . . . ?
C54 C49 C50 C51 4.6(9) . . . . ?
C22A C23A C24A C25A -1(6) . . . . ?
C23A C22A C27A C26A 7(2) . . . . ?
C23A C24A C25A C26A 2(7) . . . . ?
C24A C25A C26A C27A 1(5) . . . . ?
C25A C26A C27A C22A -6(4) . . . . ?
C27A C22A C23A C24A -4(3) . . . . ?
C49A C48 P2 O2 66.3(4) . . . . ?
C49A C48 P2 C45 -174.5(4) . . . . ?
C49A C48 P2 C35 -50.7(4) . . . . ?
C49A C50A C51A C52A 7(5) . . . . ?
C50A C49A C54A C53A 2(2) . . . . ?
C50A C51A C52A C53A -4(5) . . . . ?
C51A C52A C53A C54A 0(4) . . . . ?
C52A C53A C54A C49A 1(3) . . . . ?
C54A C49A C50A C51A -6(3) . . . . ?
O5 C60 C59A C60A 20(3) . . . . ?
O5 C59 C60A C59A 64(2) . . . . ?
C60 O5 C59 C60A -52(2) . . . . ?
C59 O5 C60 C59A 18(3) . . . . ?
C59 C60A C59A C60 -45.2(19) . . . . ?
